data_2015566
loop_
_publ_author_name
'Dege, Necmi'
'\.I\,cbudak, Hasan'
'Ad\?iyaman, Elif'

_publ_section_title
;
 Bis(acesulfamato-\k^2^<i>O</i>^4^,<i>N</i>)bis(3-methylpyridine)copper(II)
;
_journal_coeditor_code GZ3026
_journal_issue 9
_journal_name_full 'Acta Crystallographica Section C'
_journal_page_first m401
_journal_page_last m403
_journal_paper_doi 10.1107/S0108270106027880
_journal_volume 62
_journal_year 2006
_chemical_formula_iupac '[Cu (C4 H4  O4 N S)2 (C6 H7 N)2]'
_chemical_formula_moiety 'C20 H22 Cu N4 O8 S2'
_chemical_formula_sum 'C20 H22 Cu N4 O8 S2'
_chemical_formula_weight 574.08
_chemical_name_common
;
 Bis(acesulfamato-\k^2^O,N)bis(3-methylpyridine)copper(II)
;
_chemical_name_systematic
;
Bis[6-methyl-1,2,3-oxathiazin-4(3H)-one
2,2-dioxide(1-)-\k^2^N^3^,O^4^]bis(3-methylpyridine)copper(II)
;
_space_group_IT_number 14
_symmetry_cell_setting monoclinic
_symmetry_space_group_name_Hall '-P 2ybc'
_symmetry_space_group_name_H-M 'P 1 21/c 1'
_atom_sites_solution_hydrogens geom
_atom_sites_solution_primary direct
_atom_sites_solution_secondary difmap
_audit_creation_method SHELXL-97
_cell_angle_alpha 90.00
_cell_angle_beta 104.892(5)
_cell_angle_gamma 90.00
_cell_formula_units_Z 2
_cell_length_a 10.7385(6)
_cell_length_b 9.1792(7)
_cell_length_c 12.5005(8)
_cell_measurement_reflns_used 47042
_cell_measurement_temperature 296
_cell_measurement_theta_max 27.94
_cell_measurement_theta_min 2.22
_cell_volume 1190.80(14)
_computing_cell_refinement X-AREA
_computing_data_collection 'X-AREA (Stoe & Cie, 2002)'
_computing_data_reduction 'X-RED32 (Stoe & Cie, 2002)'
_computing_molecular_graphics 'ORTEP-3 for Windows (Farrugia, 1997)'
_computing_publication_material 'WinGX (Farrugia, 1999) and PLATON (Spek, 2003)'
_computing_structure_refinement 'SHELXL97 (Sheldrick, 1997)'
_computing_structure_solution 'SHELXS97 (Sheldrick, 1997)'
_diffrn_ambient_temperature 296
_diffrn_detector_area_resol_mean 6.67
_diffrn_measured_fraction_theta_full 0.993
_diffrn_measured_fraction_theta_max 0.993
_diffrn_measurement_device_type 'Stoe IPDS-2'
_diffrn_measurement_method \w
_diffrn_radiation_monochromator 'plane graphite'
_diffrn_radiation_source 'sealed X-ray tube, 12 x 0.4 mm long-fine focus'
_diffrn_radiation_type MoK\a
_diffrn_radiation_wavelength 0.71073
_diffrn_reflns_av_R_equivalents 0.0463
_diffrn_reflns_av_sigmaI/netI 0.0216
_diffrn_reflns_limit_h_max 13
_diffrn_reflns_limit_h_min -13
_diffrn_reflns_limit_k_max 11
_diffrn_reflns_limit_k_min -11
_diffrn_reflns_limit_l_max 16
_diffrn_reflns_limit_l_min -16
_diffrn_reflns_number 18687
_diffrn_reflns_theta_full 27.57
_diffrn_reflns_theta_max 27.57
_diffrn_reflns_theta_min 2.79
_diffrn_standards_decay_% 0
_diffrn_standards_interval_count 0
_diffrn_standards_number 0
_exptl_absorpt_coefficient_mu 1.146
_exptl_absorpt_correction_T_max 0.6989
_exptl_absorpt_correction_T_min 0.5805
_exptl_absorpt_correction_type integration
_exptl_absorpt_process_details '(X-RED32; Stoe & Cie, 2002)'
_exptl_crystal_colour blue
_exptl_crystal_density_diffrn 1.601
_exptl_crystal_density_method 'not measured'
_exptl_crystal_description prism
_exptl_crystal_F_000 590
_exptl_crystal_size_max 0.49
_exptl_crystal_size_mid 0.43
_exptl_crystal_size_min 0.37
_refine_diff_density_max 0.916
_refine_diff_density_min -1.292
_refine_ls_extinction_method none
_refine_ls_goodness_of_fit_ref 1.052
_refine_ls_hydrogen_treatment constr
_refine_ls_matrix_type full
_refine_ls_number_parameters 155
_refine_ls_number_reflns 2736
_refine_ls_number_restraints 0
_refine_ls_restrained_S_all 1.052
_refine_ls_R_factor_all 0.0557
_refine_ls_R_factor_gt 0.0475
_refine_ls_shift/su_max 0.001
_refine_ls_shift/su_mean 0.000
_refine_ls_structure_factor_coef Fsqd
_refine_ls_weighting_details 'calc w=1/[\s^2^(Fo^2^)+(0.0452P)^2^+2.0095P] where P=(Fo^2^+2Fc^2^)/3'
_refine_ls_weighting_scheme calc
_refine_ls_wR_factor_gt 0.1137
_refine_ls_wR_factor_ref 0.1189
_reflns_number_gt 2395
_reflns_number_total 2736
_reflns_threshold_expression I>2\s(I)
_cod_data_source_file gz3026.cif
_cod_data_source_block I
_cod_original_sg_symbol_H-M 'P 21/c'
_cod_database_code 2015566
_cod_database_fobs_code 2015566

loop_
_symmetry_equiv_pos_as_xyz
'x, y, z'
'-x, y+1/2, -z+1/2'
'-x, -y, -z'
'x, -y-1/2, z-1/2'

loop_
_atom_site_type_symbol
_atom_site_label
_atom_site_fract_x
_atom_site_fract_y
_atom_site_fract_z
_atom_site_U_iso_or_equiv
_atom_site_adp_type
_atom_site_calc_flag
_atom_site_refinement_flags
_atom_site_occupancy
Cu Cu1 0.5000 0.0000 0.5000 0.03805(16) Uani d S 1
S S1 0.15288(8) 0.04844(9) 0.31144(6) 0.0432(2) Uani d . 1
O O1 0.0570(2) 0.1674(3) 0.34204(19) 0.0511(6) Uani d . 1
O O2 0.0935(3) -0.0885(3) 0.3119(2) 0.0642(7) Uani d . 1
O O3 0.1724(3) 0.0980(4) 0.2098(2) 0.0774(9) Uani d . 1
O O4 0.37662(18) 0.0765(2) 0.58717(18) 0.03805(16) Uani d . 1
N N1 0.2811(2) 0.0612(3) 0.4071(2) 0.0430(6) Uani d . 1
N N2 0.5560(2) 0.2034(3) 0.4786(2) 0.0385(5) Uani d . 1
C C1 0.2744(3) 0.0914(3) 0.5103(3) 0.0399(6) Uani d . 1
C C2 0.1575(3) 0.1469(3) 0.5332(3) 0.0394(6) Uani d . 1
H H2 0.1524 0.1551 0.6061 0.047 Uiso calc R 1
C C3 0.0579(3) 0.1862(3) 0.4515(3) 0.0395(6) Uani d . 1
C C4 -0.0617(3) 0.2603(4) 0.4616(3) 0.0586(9) Uani d . 1
H H4A -0.1177 0.2758 0.3891 0.088 Uiso calc PR 0.50
H H4B -0.0400 0.3524 0.4980 0.088 Uiso calc PR 0.50
H H4C -0.1046 0.2006 0.5041 0.088 Uiso calc PR 0.50
H H4D -0.0572 0.2767 0.5383 0.088 Uiso calc PR 0.50
H H4E -0.1349 0.2001 0.4295 0.088 Uiso calc PR 0.50
H H4F -0.0703 0.3520 0.4234 0.088 Uiso calc PR 0.50
C C5 0.5287(3) 0.2654(4) 0.3786(3) 0.0479(7) Uani d . 1
H H5 0.4768 0.2156 0.3187 0.057 Uiso calc R 1
C C6 0.5752(4) 0.4008(4) 0.3619(3) 0.0566(9) Uani d . 1
H H6 0.5556 0.4417 0.2914 0.068 Uiso calc R 1
C C7 0.6512(3) 0.4752(4) 0.4506(3) 0.0519(8) Uani d . 1
H H7 0.6838 0.5665 0.4402 0.062 Uiso calc R 1
C C8 0.6788(3) 0.4142(3) 0.5548(3) 0.0436(7) Uani d . 1
C C9 0.6285(3) 0.2777(3) 0.5643(3) 0.0403(6) Uani d . 1
H H9 0.6460 0.2351 0.6341 0.048 Uiso calc R 1
C C10 0.7622(4) 0.4886(5) 0.6547(4) 0.0719(12) Uani d . 1
H H10A 0.7469 0.4466 0.7205 0.108 Uiso calc R 1
H H10B 0.7418 0.5906 0.6521 0.108 Uiso calc R 1
H H10C 0.8512 0.4762 0.6554 0.108 Uiso calc R 1

loop_
_atom_site_aniso_label
_atom_site_aniso_U_11
_atom_site_aniso_U_22
_atom_site_aniso_U_33
_atom_site_aniso_U_12
_atom_site_aniso_U_13
_atom_site_aniso_U_23
Cu1 0.0325(3) 0.0296(3) 0.0512(3) -0.00081(18) 0.0092(2) -0.0023(2)
S1 0.0548(5) 0.0389(4) 0.0388(4) 0.0064(3) 0.0170(3) 0.0020(3)
O1 0.0550(13) 0.0553(14) 0.0430(12) 0.0197(11) 0.0126(10) 0.0059(10)
O2 0.0763(18) 0.0438(14) 0.0656(17) -0.0093(13) 0.0060(14) -0.0075(12)
O3 0.109(2) 0.083(2) 0.0511(16) 0.0258(18) 0.0414(16) 0.0188(14)
O4 0.0325(3) 0.0296(3) 0.0512(3) -0.00081(18) 0.0092(2) -0.0023(2)
N1 0.0408(13) 0.0370(13) 0.0569(16) 0.0028(11) 0.0229(12) -0.0027(11)
N2 0.0337(12) 0.0312(12) 0.0502(15) 0.0000(9) 0.0102(10) -0.0011(10)
C1 0.0350(14) 0.0285(13) 0.0552(18) -0.0006(11) 0.0099(13) -0.0008(12)
C2 0.0405(15) 0.0390(15) 0.0406(16) 0.0069(12) 0.0137(12) -0.0013(12)
C3 0.0419(15) 0.0362(15) 0.0443(16) 0.0047(12) 0.0180(13) 0.0020(12)
C4 0.0498(19) 0.063(2) 0.068(2) 0.0234(17) 0.0230(17) 0.0121(18)
C5 0.0532(19) 0.0430(17) 0.0450(18) -0.0016(14) 0.0082(14) -0.0022(14)
C6 0.073(2) 0.0475(19) 0.052(2) 0.0034(17) 0.0201(18) 0.0111(16)
C7 0.0527(19) 0.0354(16) 0.073(2) -0.0051(14) 0.0257(17) 0.0032(15)
C8 0.0339(14) 0.0345(15) 0.062(2) -0.0001(12) 0.0107(13) -0.0064(14)
C9 0.0373(14) 0.0336(15) 0.0474(17) 0.0032(11) 0.0064(12) 0.0014(12)
C10 0.061(2) 0.058(2) 0.085(3) -0.0134(19) -0.004(2) -0.017(2)

loop_
_atom_type_symbol
_atom_type_description
_atom_type_scat_dispersion_real
_atom_type_scat_dispersion_imag
_atom_type_scat_source
C C 0.0033 0.0016 'International Tables Vol C Tables 4.2.6.8 and 6.1.1.4'
H H 0.0000 0.0000 'International Tables Vol C Tables 4.2.6.8 and 6.1.1.4'
Cu Cu 0.3201 1.2651 'International Tables Vol C Tables 4.2.6.8 and 6.1.1.4'
N N 0.0061 0.0033 'International Tables Vol C Tables 4.2.6.8 and 6.1.1.4'
O O 0.0106 0.0060 'International Tables Vol C Tables 4.2.6.8 and 6.1.1.4'
S S 0.1246 0.1234 'International Tables Vol C Tables 4.2.6.8 and 6.1.1.4'

loop_
_geom_angle_atom_site_label_1
_geom_angle_atom_site_label_2
_geom_angle_atom_site_label_3
_geom_angle_site_symmetry_1
_geom_angle_site_symmetry_3
_geom_angle
_geom_angle_publ_flag
N2 Cu1 N2 3_656 . 180.00(5) ?
N2 Cu1 O4 3_656 . 89.49(9) ?
N2 Cu1 O4 . . 90.51(9) ?
N2 Cu1 O4 3_656 3_656 90.51(9) ?
N2 Cu1 O4 . 3_656 89.49(9) ?
O4 Cu1 O4 . 3_656 180.00(9) ?
N2 Cu1 N1 3_656 3_656 90.42(9) ?
N2 Cu1 N1 . 3_656 89.58(9) ?
O4 Cu1 N1 . 3_656 120.64(8) ?
O4 Cu1 N1 3_656 3_656 59.36(8) ?
N2 Cu1 N1 3_656 . 89.58(9) ?
N2 Cu1 N1 . . 90.42(9) ?
O4 Cu1 N1 . . 59.36(8) y
O4 Cu1 N1 3_656 . 120.64(8) ?
N1 Cu1 N1 3_656 . 180.0 ?
O2 S1 O3 . . 117.5(2) ?
O2 S1 N1 . . 111.73(16) ?
O3 S1 N1 . . 110.76(19) ?
O2 S1 O1 . . 106.57(16) ?
O3 S1 O1 . . 104.25(16) ?
N1 S1 O1 . . 104.84(13) y
C3 O1 S1 . . 118.61(19) ?
C1 O4 Cu1 . . 100.79(19) ?
C1 N1 S1 . . 119.5(2) y
C1 N1 Cu1 . . 82.61(18) y
S1 N1 Cu1 . . 154.46(15) ?
C5 N2 C9 . . 118.4(3) ?
C5 N2 Cu1 . . 121.4(2) ?
C9 N2 Cu1 . . 120.1(2) ?
O4 C1 N1 . . 117.2(3) ?
O4 C1 C2 . . 121.0(3) ?
N1 C1 C2 . . 121.8(3) ?
C3 C2 C1 . . 120.9(3) ?
C3 C2 H2 . . 119.6 ?
C1 C2 H2 . . 119.6 ?
C2 C3 O1 . . 122.0(3) ?
C2 C3 C4 . . 127.1(3) ?
O1 C3 C4 . . 110.8(3) ?
C3 C4 H4A . . 109.5 ?
C3 C4 H4B . . 109.5 ?
H4A C4 H4B . . 109.5 ?
C3 C4 H4C . . 109.5 ?
H4A C4 H4C . . 109.5 ?
H4B C4 H4C . . 109.5 ?
C3 C4 H4D . . 109.5 ?
H4A C4 H4D . . 141.1 ?
H4B C4 H4D . . 56.3 ?
H4C C4 H4D . . 56.3 ?
C3 C4 H4E . . 109.5 ?
H4A C4 H4E . . 56.3 ?
H4B C4 H4E . . 141.1 ?
H4C C4 H4E . . 56.3 ?
H4D C4 H4E . . 109.5 ?
C3 C4 H4F . . 109.5 ?
H4A C4 H4F . . 56.3 ?
H4B C4 H4F . . 56.3 ?
H4C C4 H4F . . 141.1 ?
H4D C4 H4F . . 109.5 ?
H4E C4 H4F . . 109.5 ?
N2 C5 C6 . . 121.7(3) ?
N2 C5 H5 . . 119.1 ?
C6 C5 H5 . . 119.1 ?
C5 C6 C7 . . 119.3(3) ?
C5 C6 H6 . . 120.4 ?
C7 C6 H6 . . 120.4 ?
C6 C7 C8 . . 119.9(3) ?
C6 C7 H7 . . 120.1 ?
C8 C7 H7 . . 120.1 ?
C7 C8 C9 . . 117.1(3) ?
C7 C8 C10 . . 122.6(3) ?
C9 C8 C10 . . 120.3(3) ?
N2 C9 C8 . . 123.6(3) ?
N2 C9 H9 . . 118.2 ?
C8 C9 H9 . . 118.2 ?
C8 C10 H10A . . 109.5 ?
C8 C10 H10B . . 109.5 ?
H10A C10 H10B . . 109.5 ?
C8 C10 H10C . . 109.5 ?
H10A C10 H10C . . 109.5 ?
H10B C10 H10C . . 109.5 ?

loop_
_geom_bond_atom_site_label_1
_geom_bond_atom_site_label_2
_geom_bond_site_symmetry_2
_geom_bond_distance
_geom_bond_publ_flag
Cu1 N2 3_656 2.001(2) ?
Cu1 N2 . 2.001(2) y
Cu1 O4 . 2.044(2) y
Cu1 O4 3_656 2.044(2) ?
Cu1 N1 3_656 2.405(3) ?
Cu1 N1 . 2.405(3) y
S1 O2 . 1.411(3) ?
S1 O3 . 1.415(3) ?
S1 N1 . 1.579(3) y
S1 O1 . 1.613(2) ?
O1 C3 . 1.377(4) ?
O4 C1 . 1.267(4) y
N1 C1 . 1.340(4) y
N2 C5 . 1.335(4) ?
N2 C9 . 1.338(4) ?
C1 C2 . 1.449(4) ?
C2 C3 . 1.325(4) ?
C2 H2 . 0.9300 ?
C3 C4 . 1.487(4) ?
C4 H4A . 0.9600 ?
C4 H4B . 0.9600 ?
C4 H4C . 0.9600 ?
C4 H4D . 0.9600 ?
C4 H4E . 0.9600 ?
C4 H4F . 0.9600 ?
C5 C6 . 1.376(5) ?
C5 H5 . 0.9300 ?
C6 C7 . 1.377(5) ?
C6 H6 . 0.9300 ?
C7 C8 . 1.378(5) ?
C7 H7 . 0.9300 ?
C8 C9 . 1.382(4) ?
C8 C10 . 1.501(5) ?
C9 H9 . 0.9300 ?
C10 H10A . 0.9600 ?
C10 H10B . 0.9600 ?
C10 H10C . 0.9600 ?

loop_
_geom_hbond_atom_site_label_D
_geom_hbond_atom_site_label_H
_geom_hbond_atom_site_label_A
_geom_hbond_site_symmetry_A
_geom_hbond_distance_DH
_geom_hbond_distance_HA
_geom_hbond_distance_DA
_geom_hbond_angle_DHA
C4 H4C O2 3_556 0.96 2.49 3.334(5) 146.1
C2 H2 O3 4_566 0.93 2.59 3.194(4) 122.9

loop_
_geom_torsion_atom_site_label_1
_geom_torsion_atom_site_label_2
_geom_torsion_atom_site_label_3
_geom_torsion_atom_site_label_4
_geom_torsion_site_symmetry_1
_geom_torsion
O2 S1 O1 C3 . 80.3(3)
O3 S1 O1 C3 . -154.7(3)
N1 S1 O1 C3 . -38.3(3)
N2 Cu1 O4 C1 3_656 -88.37(18)
N2 Cu1 O4 C1 . 91.63(18)
N1 Cu1 O4 C1 3_656 -178.56(16)
N1 Cu1 O4 C1 . 1.44(16)
O2 S1 N1 C1 . -80.2(3)
O3 S1 N1 C1 . 146.8(3)
O1 S1 N1 C1 . 34.9(3)
O2 S1 N1 Cu1 . 66.9(4)
O3 S1 N1 Cu1 . -66.2(4)
O1 S1 N1 Cu1 . -178.1(3)
N2 Cu1 N1 C1 3_656 88.31(18)
N2 Cu1 N1 C1 . -91.69(18)
O4 Cu1 N1 C1 . -1.35(15)
O4 Cu1 N1 C1 3_656 178.65(15)
N2 Cu1 N1 S1 3_656 -63.2(4)
N2 Cu1 N1 S1 . 116.8(4)
O4 Cu1 N1 S1 . -152.8(4)
O4 Cu1 N1 S1 3_656 27.2(4)
O4 Cu1 N2 C5 . -112.9(2)
O4 Cu1 N2 C5 3_656 67.1(2)
N1 Cu1 N2 C5 3_656 126.5(2)
N1 Cu1 N2 C5 . -53.5(2)
O4 Cu1 N2 C9 . 70.9(2)
O4 Cu1 N2 C9 3_656 -109.1(2)
N1 Cu1 N2 C9 3_656 -49.7(2)
N1 Cu1 N2 C9 . 130.3(2)
Cu1 O4 C1 N1 . -2.5(3)
Cu1 O4 C1 C2 . -179.0(2)
S1 N1 C1 O4 . 168.4(2)
Cu1 N1 C1 O4 . 2.1(2)
S1 N1 C1 C2 . -15.1(4)
Cu1 N1 C1 C2 . 178.6(3)
O4 C1 C2 C3 . 168.2(3)
N1 C1 C2 C3 . -8.1(5)
C1 C2 C3 O1 . 4.4(5)
C1 C2 C3 C4 . -172.4(3)
S1 O1 C3 C2 . 21.4(4)
S1 O1 C3 C4 . -161.4(2)
C9 N2 C5 C6 . 1.4(5)
Cu1 N2 C5 C6 . -174.9(3)
N2 C5 C6 C7 . -0.5(6)
C5 C6 C7 C8 . -0.5(6)
C6 C7 C8 C9 . 0.6(5)
C6 C7 C8 C10 . 179.3(4)
C5 N2 C9 C8 . -1.2(4)
Cu1 N2 C9 C8 . 175.1(2)
C7 C8 C9 N2 . 0.2(5)
C10 C8 C9 N2 . -178.4(3)
